data_7025770
loop_
_publ_author_name
'Xu, Jing-Yuan'
'Xie, Cheng-Zhi'
'Xue, Fei'
'Hao, Lan-Fang'
'Ma, Zhong-Ying'
'Liao, Dai-Zheng'
'Yan, Shi-Ping'

_publ_section_title
;
 Directed assembly and characterization of 1D polymers based on
 [M(II)(BMA)]2+ node (M = Cu, Mn, Ni and Zn; BMA = N,N-bis
 (benzimidazol-2-yl-methyl)amine) with linear bridging dicyanamide and
 terephthalate ligands.
;
_journal_issue 30
_journal_name_full 'Dalton transactions (Cambridge, England : 2003)'
_journal_page_first 7159
_journal_page_last 7166
_journal_paper_doi 10.1039/c003226c
_journal_volume 39
_journal_year 2010
_chemical_formula_sum 'C21.5 H19 Cl0.5 N6.5 O4.5 Zn'
_chemical_formula_weight 523.53
_chemical_name_systematic
;
?
;
_space_group_IT_number 15
_symmetry_cell_setting monoclinic
_symmetry_space_group_name_Hall '-C 2yc'
_symmetry_space_group_name_H-M 'C 1 2/c 1'
_atom_sites_solution_hydrogens geom
_atom_sites_solution_primary direct
_atom_sites_solution_secondary difmap
_audit_creation_method SHELXL-97
_cell_angle_alpha 90.00
_cell_angle_beta 94.502(7)
_cell_angle_gamma 90.00
_cell_formula_units_Z 8
_cell_length_a 18.402(7)
_cell_length_b 14.251(5)
_cell_length_c 18.889(7)
_cell_measurement_reflns_used 849
_cell_measurement_temperature 293(2)
_cell_measurement_theta_max 19.12
_cell_measurement_theta_min 2.16
_cell_volume 4938(3)
_computing_cell_refinement 'Bruker SMART'
_computing_data_collection 'Bruker SMART'
_computing_data_reduction 'Bruker SAINT'
_computing_molecular_graphics 'Bruker SHELXTL'
_computing_publication_material 'Bruker SHELXTL'
_computing_structure_refinement 'SHELXL-97 (Sheldrick, 2008)'
_computing_structure_solution 'SHELXS-97 (Sheldrick, 2008)'
_diffrn_ambient_temperature 293(2)
_diffrn_measured_fraction_theta_full 0.949
_diffrn_measured_fraction_theta_max 0.949
_diffrn_measurement_device_type 'CCD area detector'
_diffrn_measurement_method 'phi and omega scans'
_diffrn_radiation_monochromator graphite
_diffrn_radiation_source 'fine-focus sealed tube'
_diffrn_radiation_type MoK\a
_diffrn_radiation_wavelength 0.71073
_diffrn_reflns_av_R_equivalents 0.0864
_diffrn_reflns_av_sigmaI/netI 0.1354
_diffrn_reflns_limit_h_max 11
_diffrn_reflns_limit_h_min -21
_diffrn_reflns_limit_k_max 15
_diffrn_reflns_limit_k_min -16
_diffrn_reflns_limit_l_max 22
_diffrn_reflns_limit_l_min -20
_diffrn_reflns_number 8245
_diffrn_reflns_theta_full 25.02
_diffrn_reflns_theta_max 25.02
_diffrn_reflns_theta_min 2.06
_exptl_absorpt_coefficient_mu 1.091
_exptl_absorpt_correction_T_max 0.8114
_exptl_absorpt_correction_T_min 0.7798
_exptl_absorpt_correction_type multi-scan
_exptl_absorpt_process_details SADABS
_exptl_crystal_colour colorless
_exptl_crystal_density_diffrn 1.408
_exptl_crystal_density_method 'not measured'
_exptl_crystal_description block
_exptl_crystal_F_000 2144
_exptl_crystal_size_max 0.24
_exptl_crystal_size_mid 0.22
_exptl_crystal_size_min 0.20
_refine_diff_density_max 0.622
_refine_diff_density_min -0.358
_refine_diff_density_rms 0.075
_refine_ls_extinction_method none
_refine_ls_goodness_of_fit_ref 0.923
_refine_ls_hydrogen_treatment constr
_refine_ls_matrix_type full
_refine_ls_number_parameters 361
_refine_ls_number_reflns 4138
_refine_ls_number_restraints 105
_refine_ls_restrained_S_all 0.921
_refine_ls_R_factor_all 0.1977
_refine_ls_R_factor_gt 0.0726
_refine_ls_shift/su_max 0.000
_refine_ls_shift/su_mean 0.000
_refine_ls_structure_factor_coef Fsqd
_refine_ls_weighting_details 'calc w=1/[\s^2^(Fo^2^)+(0.1072P)^2^+0.0000P] where P=(Fo^2^+2Fc^2^)/3'
_refine_ls_weighting_scheme calc
_refine_ls_wR_factor_gt 0.1621
_refine_ls_wR_factor_ref 0.2159
_reflns_number_gt 1647
_reflns_number_total 4138
_reflns_threshold_expression >2sigma(I)
_cod_data_source_file c003226c.txt
_cod_data_source_block 020914g
_cod_depositor_comments
;
The following automatic conversions were performed:

'_symmetry_cell_setting' value 'Monoclinic' changed to 'monoclinic'
according to /home/saulius/struct/CIF-dictionaries/cif_core.dic
dictionary named 'cif_core.dic' version 2.4.2 from
2011-04-26.

'_exptl_absorpt_correction_type' value 'MULTI-SCAN'
changed to 'multi-scan' according to
/home/saulius/struct/CIF-dictionaries/cif_core.dic dictionary named
'cif_core.dic' version 2.4.2 from 2011-04-26.

Automatic conversion script
Id: cif_fix_values 1891 2012-01-12 08:04:46Z andrius 
;
_cod_original_sg_symbol_H-M C2/c
_cod_original_formula_sum 'C21.50 H19 Cl0.50 N6.50 O4.50 Zn'
_cod_database_code 7025770

loop_
_symmetry_equiv_pos_as_xyz
'x, y, z'
'-x, y, -z+1/2'
'x+1/2, y+1/2, z'
'-x+1/2, y+1/2, -z+1/2'
'-x, -y, -z'
'x, -y, z-1/2'
'-x+1/2, -y+1/2, -z'
'x+1/2, -y+1/2, z-1/2'

loop_
_atom_site_label
_atom_site_type_symbol
_atom_site_fract_x
_atom_site_fract_y
_atom_site_fract_z
_atom_site_U_iso_or_equiv
_atom_site_adp_type
_atom_site_occupancy
_atom_site_symmetry_multiplicity
_atom_site_calc_flag
_atom_site_refinement_flags
_atom_site_disorder_assembly
_atom_site_disorder_group
Zn1 Zn 0.19451(5) 0.80939(7) 0.28065(4) 0.0772(4) Uani 1 1 d . . .
N1 N 0.2856(4) 0.9189(6) 0.2898(4) 0.094(2) Uani 1 1 d . . .
H1A H 0.3190 0.9055 0.2582 0.112 Uiso 1 1 calc R . .
N2 N 0.1389(4) 0.9282(5) 0.3047(3) 0.0687(18) Uani 1 1 d . . .
N3 N 0.1344(4) 1.0831(5) 0.3101(3) 0.0796(19) Uani 1 1 d . . .
H3A H 0.1479 1.1408 0.3087 0.096 Uiso 1 1 calc R . .
N4 N 0.2582(4) 0.7618(6) 0.3658(3) 0.0730(19) Uani 1 1 d . . .
N5 N 0.3502(5) 0.7783(9) 0.4454(5) 0.113(3) Uani 1 1 d . . .
H5B H 0.3870 0.8039 0.4688 0.135 Uiso 1 1 calc R . .
C1 C 0.2525(5) 1.0075(9) 0.2727(5) 0.098(3) Uani 1 1 d . . .
H1B H 0.2521 1.0187 0.2220 0.118 Uiso 1 1 calc R . .
H1C H 0.2803 1.0572 0.2972 0.118 Uiso 1 1 calc R . .
C2 C 0.1744(5) 1.0071(8) 0.2952(4) 0.074(2) Uani 1 1 d . . .
C3 C 0.0715(4) 0.9560(7) 0.3257(3) 0.060(2) Uani 1 1 d . . .
C4 C 0.0115(4) 0.9027(7) 0.3423(4) 0.074(2) Uani 1 1 d . . .
H4A H 0.0120 0.8374 0.3408 0.089 Uiso 1 1 calc R . .
C5 C -0.0483(5) 0.9520(11) 0.3610(4) 0.096(3) Uani 1 1 d . . .
H5A H -0.0888 0.9185 0.3735 0.115 Uiso 1 1 calc R . .
C6 C -0.0513(6) 1.0470(11) 0.3621(5) 0.101(3) Uani 1 1 d . . .
H6A H -0.0939 1.0769 0.3731 0.122 Uiso 1 1 calc R . .
C7 C 0.0061(6) 1.0975(8) 0.3476(5) 0.096(3) Uani 1 1 d . . .
H7A H 0.0051 1.1627 0.3506 0.116 Uiso 1 1 calc R . .
C8 C 0.0685(5) 1.0509(8) 0.3276(4) 0.074(2) Uani 1 1 d . . .
C9 C 0.3197(5) 0.9134(8) 0.3616(5) 0.095(3) Uani 1 1 d . . .
H9A H 0.2973 0.9584 0.3917 0.114 Uiso 1 1 calc R . .
H9B H 0.3711 0.9283 0.3617 0.114 Uiso 1 1 calc R . .
C10 C 0.3106(6) 0.8171(11) 0.3896(5) 0.095(3) Uani 1 1 d . . .
C11 C 0.3231(6) 0.6946(12) 0.4579(5) 0.105(4) Uani 1 1 d . . .
C12 C 0.3443(8) 0.6218(13) 0.5078(6) 0.138(6) Uani 1 1 d . . .
H12A H 0.3828 0.6291 0.5424 0.166 Uiso 1 1 calc R . .
C13 C 0.3046(10) 0.5416(13) 0.5014(8) 0.157(7) Uani 1 1 d . . .
H13A H 0.3175 0.4918 0.5316 0.189 Uiso 1 1 calc R . .
C14 C 0.2479(7) 0.5310(9) 0.4535(6) 0.124(4) Uani 1 1 d . . .
H14A H 0.2217 0.4751 0.4518 0.149 Uiso 1 1 calc R . .
C15 C 0.2273(7) 0.6037(10) 0.4054(4) 0.100(3) Uani 1 1 d . . .
H15A H 0.1871 0.5960 0.3729 0.120 Uiso 1 1 calc R . .
C16 C 0.2658(5) 0.6847(10) 0.4066(4) 0.082(3) Uani 1 1 d . . .
O1 O 0.1954(4) 0.8084(6) 0.1753(3) 0.120(2) Uani 1 1 d . . .
O2 O 0.3011(6) 0.7513(7) 0.1923(4) 0.184(5) Uani 1 1 d . . .
C17 C 0.2488(7) 0.7756(7) 0.1535(5) 0.098(3) Uani 1 1 d . . .
C18 C 0.2508(5) 0.7615(6) 0.0726(4) 0.070(2) Uani 1 1 d . . .
C19 C 0.1890(5) 0.7750(7) 0.0295(5) 0.099(3) Uani 1 1 d . . .
H19A H 0.1468 0.7936 0.0496 0.119 Uiso 1 1 calc R . .
C20 C 0.3131(5) 0.7384(7) 0.0442(5) 0.098(3) Uani 1 1 d . . .
H20A H 0.3563 0.7315 0.0726 0.118 Uiso 1 1 calc R . .
N6 N 0.1177(5) 0.7063(9) 0.2780(5) 0.116(3) Uani 1 1 d . . .
C21 C 0.0645(9) 0.6853(10) 0.2655(10) 0.163(7) Uani 1 1 d . . .
N7 N 0.0000 0.646(2) 0.2500 0.269(14) Uani 1 2 d SU . .
Cl1 Cl 0.4500(10) 0.9343(13) 0.1501(10) 0.135(3) Uani 0.197(5) 1 d PDU A 1
O3 O 0.478(2) 0.8424(16) 0.136(3) 0.245(17) Uani 0.197(5) 1 d PDU A 1
O4 O 0.429(2) 0.937(3) 0.2221(14) 0.192(11) Uani 0.197(5) 1 d PDU A 1
O5 O 0.3871(17) 0.954(3) 0.102(2) 0.34(3) Uani 0.197(5) 1 d PDU A 1
O6 O 0.5051(16) 1.003(2) 0.141(2) 0.157(15) Uani 0.197(5) 1 d PDU A 1
Cl1' Cl 0.4668(6) 0.8937(9) 0.1937(6) 0.135(3) Uani 0.303(5) 1 d PDU . 2
O3' O 0.4484(15) 0.835(2) 0.2518(13) 0.245(17) Uani 0.303(5) 1 d PDU . 2
O4' O 0.5316(9) 0.9464(18) 0.2153(16) 0.192(11) Uani 0.303(5) 1 d PDU . 2
O5' O 0.4796(17) 0.836(2) 0.1334(12) 0.34(3) Uani 0.303(5) 1 d PDU A 2
O6' O 0.4075(11) 0.9572(16) 0.1750(17) 0.194(15) Uani 0.303(5) 1 d PDU A 2
C22 C 0.5189(16) 0.850(2) 0.511(2) 0.230(19) Uani 0.50 1 d PD . .
H22A H 0.5443 0.9037 0.4946 0.276 Uiso 0.50 1 calc PR . .
H22B H 0.5073 0.8082 0.4715 0.276 Uiso 0.50 1 calc PR . .
H22C H 0.5491 0.8179 0.5468 0.276 Uiso 0.50 1 calc PR . .
O7 O 0.4525(10) 0.8799(17) 0.5397(12) 0.224(11) Uani 0.50 1 d PD . .
H7 H 0.4616 0.9329 0.5707 0.269 Uiso 0.50 1 d PR . .

loop_
_atom_site_aniso_label
_atom_site_aniso_U_11
_atom_site_aniso_U_22
_atom_site_aniso_U_33
_atom_site_aniso_U_23
_atom_site_aniso_U_13
_atom_site_aniso_U_12
Zn1 0.0853(7) 0.1031(8) 0.0437(5) -0.0050(5) 0.0071(4) 0.0226(7)
N1 0.067(4) 0.154(8) 0.062(5) 0.002(5) 0.021(4) 0.029(5)
N2 0.066(4) 0.092(6) 0.050(3) -0.006(3) 0.014(3) 0.007(4)
N3 0.099(6) 0.063(5) 0.076(4) -0.003(4) 0.004(4) -0.002(5)
N4 0.081(5) 0.095(6) 0.044(4) 0.002(4) 0.010(4) 0.034(5)
N5 0.090(6) 0.185(11) 0.063(5) -0.030(6) -0.003(5) 0.025(7)
C1 0.085(6) 0.146(10) 0.068(6) 0.008(6) 0.037(5) -0.007(7)
C2 0.078(6) 0.098(8) 0.048(4) -0.006(5) 0.011(4) -0.018(6)
C3 0.073(6) 0.073(7) 0.038(4) -0.014(4) 0.016(4) -0.011(5)
C4 0.076(6) 0.097(7) 0.050(4) -0.012(4) 0.014(4) -0.008(6)
C5 0.060(6) 0.159(12) 0.070(6) -0.018(7) 0.019(5) 0.001(7)
C6 0.080(8) 0.145(12) 0.082(7) -0.028(7) 0.020(5) 0.026(8)
C7 0.097(7) 0.107(9) 0.087(6) -0.024(6) 0.017(6) 0.020(7)
C8 0.073(6) 0.090(8) 0.063(5) -0.013(5) 0.019(4) -0.012(6)
C9 0.071(6) 0.127(10) 0.089(7) -0.010(7) 0.013(5) 0.013(6)
C10 0.074(6) 0.159(11) 0.052(5) -0.019(7) 0.002(5) 0.039(8)
C11 0.092(8) 0.167(12) 0.056(6) -0.012(8) 0.014(6) 0.039(9)
C12 0.137(12) 0.233(17) 0.046(6) 0.007(10) 0.009(7) 0.100(12)
C13 0.211(19) 0.205(19) 0.061(8) 0.019(11) 0.049(11) 0.090(14)
C14 0.177(12) 0.141(11) 0.060(6) 0.004(7) 0.039(7) 0.058(9)
C15 0.142(9) 0.118(9) 0.045(5) 0.004(6) 0.029(5) 0.064(9)
C16 0.091(7) 0.111(9) 0.045(5) -0.017(7) 0.014(5) 0.033(7)
O1 0.115(5) 0.191(7) 0.059(4) -0.034(4) 0.032(3) 0.019(5)
O2 0.246(10) 0.235(10) 0.064(4) -0.041(5) -0.039(5) 0.167(9)
C17 0.136(9) 0.092(8) 0.065(6) -0.022(5) -0.002(6) 0.041(7)
C18 0.099(6) 0.076(6) 0.037(4) -0.001(4) 0.013(4) 0.031(5)
C19 0.096(7) 0.137(9) 0.066(6) -0.028(5) 0.019(5) 0.040(6)
C20 0.093(7) 0.130(8) 0.069(6) -0.027(6) -0.012(5) 0.045(6)
N6 0.105(7) 0.137(9) 0.104(6) 0.009(6) 0.000(6) 0.023(8)
C21 0.151(14) 0.088(11) 0.243(18) 0.009(11) -0.024(13) 0.080(13)
N7 0.257(16) 0.244(16) 0.303(16) 0.000 -0.002(10) 0.000
Cl1 0.121(5) 0.135(6) 0.153(7) -0.036(5) 0.028(5) 0.008(5)
O3 0.243(18) 0.247(18) 0.246(18) -0.001(7) 0.032(7) 0.001(7)
O4 0.186(13) 0.197(13) 0.194(13) -0.010(7) 0.028(7) -0.002(7)
O5 0.34(3) 0.34(3) 0.34(3) -0.002(7) 0.032(8) -0.004(7)
O6 0.162(17) 0.150(17) 0.161(18) 0.002(10) 0.022(10) 0.002(10)
Cl1' 0.121(5) 0.135(6) 0.153(7) -0.036(5) 0.028(5) 0.008(5)
O3' 0.243(18) 0.247(18) 0.246(18) -0.001(7) 0.032(7) 0.001(7)
O4' 0.186(13) 0.197(13) 0.194(13) -0.010(7) 0.028(7) -0.002(7)
O5' 0.34(3) 0.34(3) 0.34(3) -0.002(7) 0.032(8) -0.004(7)
O6' 0.186(17) 0.197(17) 0.199(17) -0.005(10) 0.014(10) 0.017(10)
C22 0.23(4) 0.14(2) 0.34(5) 0.02(3) 0.15(4) 0.02(3)
O7 0.159(17) 0.28(3) 0.22(2) -0.05(2) -0.119(16) 0.015(18)

loop_
_atom_type_symbol
_atom_type_description
_atom_type_scat_dispersion_real
_atom_type_scat_dispersion_imag
_atom_type_scat_source
C C 0.0033 0.0016 'International Tables Vol C Tables 4.2.6.8 and 6.1.1.4'
H H 0.0000 0.0000 'International Tables Vol C Tables 4.2.6.8 and 6.1.1.4'
N N 0.0061 0.0033 'International Tables Vol C Tables 4.2.6.8 and 6.1.1.4'
O O 0.0106 0.0060 'International Tables Vol C Tables 4.2.6.8 and 6.1.1.4'
Cl Cl 0.1484 0.1585 'International Tables Vol C Tables 4.2.6.8 and 6.1.1.4'
Zn Zn 0.2839 1.4301 'International Tables Vol C Tables 4.2.6.8 and 6.1.1.4'

loop_
_geom_angle_atom_site_label_1
_geom_angle_atom_site_label_2
_geom_angle_atom_site_label_3
_geom_angle
_geom_angle_site_symmetry_1
_geom_angle_site_symmetry_3
O1 Zn1 N4 137.7(3) . .
O1 Zn1 N6 91.7(4) . .
N4 Zn1 N6 97.8(4) . .
O1 Zn1 N2 105.7(3) . .
N4 Zn1 N2 111.6(2) . .
N6 Zn1 N2 104.1(4) . .
O1 Zn1 N1 90.9(3) . .
N4 Zn1 N1 78.1(3) . .
N6 Zn1 N1 175.8(4) . .
N2 Zn1 N1 78.2(3) . .
C1 N1 C9 113.9(8) . .
C1 N1 Zn1 106.9(5) . .
C9 N1 Zn1 107.1(6) . .
C1 N1 H1A 109.6 . .
C9 N1 H1A 109.6 . .
Zn1 N1 H1A 109.6 . .
C2 N2 C3 104.9(7) . .
C2 N2 Zn1 114.4(6) . .
C3 N2 Zn1 140.6(7) . .
C2 N3 C8 106.8(7) . .
C2 N3 H3A 126.6 . .
C8 N3 H3A 126.6 . .
C10 N4 C16 104.9(9) . .
C10 N4 Zn1 116.0(7) . .
C16 N4 Zn1 139.1(8) . .
C11 N5 C10 108.7(11) . .
C11 N5 H5B 125.6 . .
C10 N5 H5B 125.6 . .
N1 C1 C2 109.1(8) . .
N1 C1 H1B 109.9 . .
C2 C1 H1B 109.9 . .
N1 C1 H1C 109.9 . .
C2 C1 H1C 109.9 . .
H1B C1 H1C 108.3 . .
N2 C2 N3 111.8(7) . .
N2 C2 C1 121.7(10) . .
N3 C2 C1 126.4(10) . .
C8 C3 N2 109.4(8) . .
C8 C3 C4 120.2(8) . .
N2 C3 C4 130.4(9) . .
C5 C4 C3 116.3(9) . .
C5 C4 H4A 121.9 . .
C3 C4 H4A 121.9 . .
C6 C5 C4 123.2(10) . .
C6 C5 H5A 118.4 . .
C4 C5 H5A 118.4 . .
C7 C6 C5 120.4(10) . .
C7 C6 H6A 119.8 . .
C5 C6 H6A 119.8 . .
C6 C7 C8 118.7(10) . .
C6 C7 H7A 120.6 . .
C8 C7 H7A 120.6 . .
C3 C8 N3 107.0(8) . .
C3 C8 C7 121.0(9) . .
N3 C8 C7 132.0(10) . .
N1 C9 C10 109.3(8) . .
N1 C9 H9A 109.8 . .
C10 C9 H9A 109.8 . .
N1 C9 H9B 109.8 . .
C10 C9 H9B 109.8 . .
H9A C9 H9B 108.3 . .
N4 C10 N5 111.2(13) . .
N4 C10 C9 122.6(9) . .
N5 C10 C9 126.0(12) . .
N5 C11 C16 104.2(12) . .
N5 C11 C12 133.1(13) . .
C16 C11 C12 122.6(15) . .
C13 C12 C11 115.7(15) . .
C13 C12 H12A 122.2 . .
C11 C12 H12A 122.2 . .
C14 C13 C12 122.9(18) . .
C14 C13 H13A 118.5 . .
C12 C13 H13A 118.5 . .
C13 C14 C15 120.6(15) . .
C13 C14 H14A 119.7 . .
C15 C14 H14A 119.7 . .
C16 C15 C14 120.1(13) . .
C16 C15 H15A 119.9 . .
C14 C15 H15A 119.9 . .
N4 C16 C15 131.1(10) . .
N4 C16 C11 111.0(12) . .
C15 C16 C11 118.0(13) . .
C17 O1 Zn1 114.8(7) . .
O1 C17 O2 122.7(9) . .
O1 C17 C18 118.5(9) . .
O2 C17 C18 118.8(10) . .
C20 C18 C19 119.7(7) . .
C20 C18 C17 120.9(8) . .
C19 C18 C17 119.3(8) . .
C18 C19 C20 122.1(8) . 7_565
C18 C19 H19A 119.0 . .
C20 C19 H19A 119.0 7_565 .
C18 C20 C19 118.2(8) . 7_565
C18 C20 H20A 120.9 . .
C19 C20 H20A 120.9 7_565 .
C21 N6 Zn1 149.1(15) . .
N6 C21 N7 171.6(19) . .
C21 N7 C21 129(3) 2 .
O6 Cl1 O3 109.9(5) . .
O6 Cl1 O5 109.5(5) . .
O3 Cl1 O5 109.4(5) . .
O6 Cl1 O4 109.5(5) . .
O3 Cl1 O4 109.3(5) . .
O5 Cl1 O4 109.3(5) . .
O5' Cl1' O3' 109.6(5) . .
O5' Cl1' O4' 109.7(5) . .
O3' Cl1' O4' 109.1(5) . .
O5' Cl1' O6' 109.3(5) . .
O3' Cl1' O6' 109.4(5) . .
O4' Cl1' O6' 109.7(5) . .
O5' Cl1' O4' 164.5(13) . 2_655
O3' Cl1' O4' 61.4(15) . 2_655
O4' Cl1' O4' 65.2(16) . 2_655
O6' Cl1' O4' 86.0(13) . 2_655
O5' Cl1' O3' 90.0(13) . 2_655
O3' Cl1' O3' 65.4(18) . 2_655
O4' Cl1' O3' 58.2(14) . 2_655
O6' Cl1' O3' 160.3(12) . 2_655
O4' Cl1' O3' 74.8(9) 2_655 2_655
O5' Cl1' Cl1' 127.4(13) . 2_655
O3' Cl1' Cl1' 56.8(12) . 2_655
O4' Cl1' Cl1' 52.4(12) . 2_655
O6' Cl1' Cl1' 123.3(12) . 2_655
O4' Cl1' Cl1' 37.5(5) 2_655 2_655
O3' Cl1' Cl1' 37.4(4) 2_655 2_655
Cl1' O3' O4' 71.7(18) . 2_655
Cl1' O3' Cl1' 85.9(13) . 2_655
O4' O3' Cl1' 45.0(7) 2_655 2_655
Cl1' O4' O3' 76.8(17) . 2_655
Cl1' O4' O4' 69.0(11) . 2_655
O3' O4' O4' 82.6(15) 2_655 2_655
Cl1' O4' Cl1' 90.1(13) . 2_655
O3' O4' Cl1' 46.9(8) 2_655 2_655
O4' O4' Cl1' 45.8(11) 2_655 2_655
O7 C22 H22A 109.5 . .
O7 C22 H22B 109.5 . .
H22A C22 H22B 109.5 . .
O7 C22 H22C 109.5 . .
H22A C22 H22C 109.5 . .
H22B C22 H22C 109.5 . .
C22 O7 H7 110.5 . .

loop_
_geom_bond_atom_site_label_1
_geom_bond_atom_site_label_2
_geom_bond_distance
_geom_bond_site_symmetry_2
Zn1 O1 1.992(6) .
Zn1 N4 2.031(7) .
Zn1 N6 2.037(12) .
Zn1 N2 2.047(7) .
Zn1 N1 2.287(8) .
N1 C1 1.427(12) .
N1 C9 1.452(10) .
N1 H1A 0.9100 .
N2 C2 1.319(10) .
N2 C3 1.389(9) .
N3 C2 1.351(10) .
N3 C8 1.360(9) .
N3 H3A 0.8600 .
N4 C10 1.299(12) .
N4 C16 1.343(13) .
N5 C11 1.321(13) .
N5 C10 1.351(12) .
N5 H5B 0.8600 .
C1 C2 1.532(11) .
C1 H1B 0.9700 .
C1 H1C 0.9700 .
C3 C8 1.353(11) .
C3 C4 1.396(10) .
C4 C5 1.376(12) .
C4 H4A 0.9300 .
C5 C6 1.356(13) .
C5 H5A 0.9300 .
C6 C7 1.324(13) .
C6 H6A 0.9300 .
C7 C8 1.405(12) .
C7 H7A 0.9300 .
C9 C10 1.484(14) .
C9 H9A 0.9700 .
C9 H9B 0.9700 .
C11 C16 1.383(13) .
C11 C12 1.436(18) .
C12 C13 1.357(18) .
C12 H12A 0.9300 .
C13 C14 1.336(18) .
C13 H13A 0.9300 .
C14 C15 1.410(14) .
C14 H14A 0.9300 .
C15 C16 1.354(13) .
C15 H15A 0.9300 .
O1 C17 1.191(10) .
O2 C17 1.213(11) .
C17 C18 1.545(11) .
C18 C20 1.344(10) .
C18 C19 1.358(11) .
C19 C20 1.403(12) 7_565
C19 H19A 0.9300 .
C20 C19 1.403(12) 7_565
C20 H20A 0.9300 .
N6 C21 1.033(16) .
C21 N7 1.33(2) .
N7 C21 1.33(2) 2
Cl1 O6 1.435(5) .
Cl1 O3 1.438(5) .
Cl1 O5 1.439(5) .
Cl1 O4 1.441(5) .
Cl1' O5' 1.438(5) .
Cl1' O3' 1.440(5) .
Cl1' O4' 1.440(5) .
Cl1' O6' 1.441(5) .
Cl1' O4' 1.87(4) 2_655
Cl1' O3' 1.98(3) 2_655
Cl1' Cl1' 2.37(2) 2_655
O3' O4' 1.73(3) 2_655
O3' Cl1' 1.98(3) 2_655
O4' O3' 1.73(3) 2_655
O4' O4' 1.82(5) 2_655
O4' Cl1' 1.87(4) 2_655
C22 O7 1.441(5) .
C22 H22A 0.9600 .
C22 H22B 0.9600 .
C22 H22C 0.9600 .
O7 H7 0.9628 .

loop_
_geom_torsion_atom_site_label_1
_geom_torsion_atom_site_label_2
_geom_torsion_atom_site_label_3
_geom_torsion_atom_site_label_4
_geom_torsion
_geom_torsion_site_symmetry_1
_geom_torsion_site_symmetry_4
O1 Zn1 N1 C1 78.7(5) . .
N4 Zn1 N1 C1 -142.6(5) . .
N6 Zn1 N1 C1 -151(5) . .
N2 Zn1 N1 C1 -27.2(5) . .
O1 Zn1 N1 C9 -159.0(6) . .
N4 Zn1 N1 C9 -20.2(5) . .
N6 Zn1 N1 C9 -29(5) . .
N2 Zn1 N1 C9 95.2(6) . .
O1 Zn1 N2 C2 -71.1(6) . .
N4 Zn1 N2 C2 88.6(6) . .
N6 Zn1 N2 C2 -167.0(5) . .
N1 Zn1 N2 C2 16.6(5) . .
O1 Zn1 N2 C3 104.7(7) . .
N4 Zn1 N2 C3 -95.6(8) . .
N6 Zn1 N2 C3 8.8(8) . .
N1 Zn1 N2 C3 -167.7(8) . .
O1 Zn1 N4 C10 86.4(7) . .
N6 Zn1 N4 C10 -172.3(6) . .
N2 Zn1 N4 C10 -63.7(6) . .
N1 Zn1 N4 C10 8.3(5) . .
O1 Zn1 N4 C16 -90.2(9) . .
N6 Zn1 N4 C16 11.1(8) . .
N2 Zn1 N4 C16 119.7(7) . .
N1 Zn1 N4 C16 -168.3(8) . .
C9 N1 C1 C2 -86.9(9) . .
Zn1 N1 C1 C2 31.1(8) . .
C3 N2 C2 N3 1.1(8) . .
Zn1 N2 C2 N3 178.3(5) . .
C3 N2 C2 C1 179.0(7) . .
Zn1 N2 C2 C1 -3.7(9) . .
C8 N3 C2 N2 -2.3(9) . .
C8 N3 C2 C1 179.9(7) . .
N1 C1 C2 N2 -21.1(10) . .
N1 C1 C2 N3 156.5(8) . .
C2 N2 C3 C8 0.5(8) . .
Zn1 N2 C3 C8 -175.5(6) . .
C2 N2 C3 C4 179.3(7) . .
Zn1 N2 C3 C4 3.3(12) . .
C8 C3 C4 C5 -0.8(10) . .
N2 C3 C4 C5 -179.5(7) . .
C3 C4 C5 C6 1.5(13) . .
C4 C5 C6 C7 -2.8(15) . .
C5 C6 C7 C8 3.2(15) . .
N2 C3 C8 N3 -1.9(8) . .
C4 C3 C8 N3 179.2(6) . .
N2 C3 C8 C7 -179.7(7) . .
C4 C3 C8 C7 1.4(11) . .
C2 N3 C8 C3 2.5(8) . .
C2 N3 C8 C7 179.9(8) . .
C6 C7 C8 C3 -2.6(13) . .
C6 C7 C8 N3 -179.8(9) . .
C1 N1 C9 C10 145.0(7) . .
Zn1 N1 C9 C10 27.1(8) . .
C16 N4 C10 N5 -1.4(9) . .
Zn1 N4 C10 N5 -179.1(5) . .
C16 N4 C10 C9 -176.4(7) . .
Zn1 N4 C10 C9 5.9(10) . .
C11 N5 C10 N4 0.6(11) . .
C11 N5 C10 C9 175.4(9) . .
N1 C9 C10 N4 -24.4(11) . .
N1 C9 C10 N5 161.3(7) . .
C10 N5 C11 C16 0.5(10) . .
C10 N5 C11 C12 177.3(10) . .
N5 C11 C12 C13 -176.0(12) . .
C16 C11 C12 C13 0.4(17) . .
C11 C12 C13 C14 -2(2) . .
C12 C13 C14 C15 1.4(19) . .
C13 C14 C15 C16 1.2(14) . .
C10 N4 C16 C15 -179.0(9) . .
Zn1 N4 C16 C15 -2.2(14) . .
C10 N4 C16 C11 1.7(9) . .
Zn1 N4 C16 C11 178.5(6) . .
C14 C15 C16 N4 178.0(8) . .
C14 C15 C16 C11 -2.7(12) . .
N5 C11 C16 N4 -1.4(10) . .
C12 C11 C16 N4 -178.6(8) . .
N5 C11 C16 C15 179.3(8) . .
C12 C11 C16 C15 2.0(13) . .
N4 Zn1 O1 C17 -4.8(11) . .
N6 Zn1 O1 C17 -108.3(9) . .
N2 Zn1 O1 C17 146.5(8) . .
N1 Zn1 O1 C17 68.5(8) . .
Zn1 O1 C17 O2 -5.5(15) . .
Zn1 O1 C17 C18 173.2(6) . .
O1 C17 C18 C20 169.8(10) . .
O2 C17 C18 C20 -11.5(16) . .
O1 C17 C18 C19 -8.6(15) . .
O2 C17 C18 C19 170.1(11) . .
C20 C18 C19 C20 2.8(17) . 7_565
C17 C18 C19 C20 -178.8(9) . 7_565
C19 C18 C20 C19 -2.7(16) . 7_565
C17 C18 C20 C19 178.9(9) . 7_565
O1 Zn1 N6 C21 -70(3) . .
N4 Zn1 N6 C21 151(3) . .
N2 Zn1 N6 C21 37(3) . .
N1 Zn1 N6 C21 160(4) . .
Zn1 N6 C21 N7 162(12) . .
N6 C21 N7 C21 -178(100) . 2
O5' Cl1' O3' O4' 166.2(16) . 2_655
O4' Cl1' O3' O4' 46.0(16) . 2_655
O6' Cl1' O3' O4' -74.0(16) . 2_655
O3' Cl1' O3' O4' 85.5(13) 2_655 2_655
Cl1' Cl1' O3' O4' 43.7(8) 2_655 2_655
O5' Cl1' O3' Cl1' 122.5(15) . 2_655
O4' Cl1' O3' Cl1' 2.3(15) . 2_655
O6' Cl1' O3' Cl1' -117.7(15) . 2_655
O4' Cl1' O3' Cl1' -43.7(8) 2_655 2_655
O3' Cl1' O3' Cl1' 41.8(9) 2_655 2_655
O5' Cl1' O4' O3' -77.2(19) . 2_655
O3' Cl1' O4' O3' 42.9(19) . 2_655
O6' Cl1' O4' O3' 162.7(18) . 2_655
O4' Cl1' O4' O3' 87.0(14) 2_655 2_655
Cl1' Cl1' O4' O3' 45.3(8) 2_655 2_655
O5' Cl1' O4' O4' -164.2(15) . 2_655
O3' Cl1' O4' O4' -44.1(14) . 2_655
O6' Cl1' O4' O4' 75.7(14) . 2_655
O3' Cl1' O4' O4' -87.0(14) 2_655 2_655
Cl1' Cl1' O4' O4' -41.7(11) 2_655 2_655
O5' Cl1' O4' Cl1' -122.5(16) . 2_655
O3' Cl1' O4' Cl1' -2.4(16) . 2_655
O6' Cl1' O4' Cl1' 117.4(16) . 2_655
O4' Cl1' O4' Cl1' 41.7(11) 2_655 2_655
O3' Cl1' O4' Cl1' -45.3(8) 2_655 2_655
